data_1516789
loop_
_publ_author_name
'Veliks, Janis'
'Tseng, Jui-Chang'
'Arias, Karla I.'
'Weisshar, Florian'
'Linden, Anthony'
'Siegel, Jay S.'

_publ_section_title
;
 Linear bilateral extended
 2,2&#x2032;:6&#x2032;,2&#x2032;&#x2032;-terpyridine ligands, their
 coordination complexes and heterometallic supramolecular networks
;
_journal_issue 11
_journal_name_full 'Chem. Sci.'
_journal_page_first 4317
_journal_paper_doi 10.1039/C4SC01025F
_journal_volume 5
_journal_year 2014
_chemical_formula_moiety 'C47 H37 N5 O4'
_chemical_formula_sum 'C47 H37 N5 O4'
_chemical_formula_weight 735.824
_chemical_name_systematic
; 
 ? 
;
_space_group_IT_number 15
_symmetry_cell_setting monoclinic
_symmetry_Int_Tables_number 15
_symmetry_space_group_name_Hall '-C 2yc'
_symmetry_space_group_name_H-M 'C 1 2/c 1'
_atom_sites_solution_hydrogens geom
_atom_sites_solution_primary direct
_atom_sites_solution_secondary difmap
_audit_creation_date 9-Aug-2011
_audit_creation_method SHELXL-97
_cell_angle_alpha 90.00
_cell_angle_beta 93.738(4)
_cell_angle_gamma 90.00
_cell_formula_units_Z 8
_cell_length_a 32.6617(14)
_cell_length_b 8.8705(3)
_cell_length_c 25.8704(9)
_cell_measurement_reflns_used 7595
_cell_measurement_temperature 160(1)
_cell_measurement_theta_max 74.2257
_cell_measurement_theta_min 1.7098
_cell_volume 7479.4(5)
_computing_cell_refinement 'CrysAlisPro, Version 1.171.34.49 (Agilent Technologies, 2011)'
_computing_data_collection 'CrysAlisPro, Version 1.171.34.49 (Agilent Technologies, 2011)'
_computing_data_reduction 'CrysAlisPro, Version 1.171.34.49 (Agilent Technologies, 2011)'
_computing_molecular_graphics 'ORTEPII (Johnson, 1976)'
_computing_publication_material 'SHELXL97 and PLATON (Spek, 2009)'
_computing_structure_refinement 'SHELXL97 (Sheldrick, 2008)'
_computing_structure_solution 'SHELXS97 (Sheldrick, 2008)'
_diffrn_ambient_temperature 160(1)
_diffrn_detector 'Atlas CCD camera on \k goniostat'
_diffrn_detector_area_resol_mean 10.3801
_diffrn_measured_fraction_theta_full 0.998
_diffrn_measured_fraction_theta_max 0.973
_diffrn_measurement_device_type 'Oxford Diffraction SuperNova, dual radiation diffractometer'
_diffrn_measurement_method '\w scans'
_diffrn_radiation_monochromator mirror
_diffrn_radiation_source 'SuperNova (Cu) X-ray Source'
_diffrn_radiation_type 'Cu K\a'
_diffrn_radiation_wavelength 1.54184
_diffrn_reflns_av_R_equivalents 0.0519
_diffrn_reflns_av_sigmaI/netI 0.0358
_diffrn_reflns_limit_h_max 40
_diffrn_reflns_limit_h_min -32
_diffrn_reflns_limit_k_max 10
_diffrn_reflns_limit_k_min -10
_diffrn_reflns_limit_l_max 32
_diffrn_reflns_limit_l_min -32
_diffrn_reflns_number 29292
_diffrn_reflns_theta_full 66.97
_diffrn_reflns_theta_max 74.39
_diffrn_reflns_theta_min 2.71
_diffrn_standards_decay_% 0
_diffrn_standards_number 0
_exptl_absorpt_coefficient_mu 0.678
_exptl_absorpt_correction_T_max 1.00000
_exptl_absorpt_correction_T_min 0.73666
_exptl_absorpt_correction_type multi-scan
_exptl_absorpt_process_details
;
Empirical absorption correction using spherical harmonics,
 implemented in SCALE3 ABSPACK scaling algorithm.
CrysAlisPro, Version 1.171.34.49 (Agilent Technologies, 2011)
;
_exptl_crystal_colour brown
_exptl_crystal_density_diffrn 1.307
_exptl_crystal_density_method 'not measured'
_exptl_crystal_description plate
_exptl_crystal_F_000 3088
_exptl_crystal_size_max 0.25
_exptl_crystal_size_mid 0.18
_exptl_crystal_size_min 0.05
_refine_diff_density_max 0.433
_refine_diff_density_min -0.283
_refine_diff_density_rms 0.048
_refine_ls_extinction_method none
_refine_ls_goodness_of_fit_ref 1.039
_refine_ls_hydrogen_treatment constr
_refine_ls_matrix_type full
_refine_ls_number_parameters 511
_refine_ls_number_reflns 7433
_refine_ls_number_restraints 0
_refine_ls_restrained_S_all 1.039
_refine_ls_R_factor_all 0.1136
_refine_ls_R_factor_gt 0.0751
_refine_ls_shift/su_max 0.001
_refine_ls_shift/su_mean 0.000
_refine_ls_structure_factor_coef Fsqd
_refine_ls_weighting_details 'w=1/[\s^2^(Fo^2^)+(0.0885P)^2^+8.9613P] where P=(Fo^2^+2Fc^2^)/3'
_refine_ls_weighting_scheme calc
_refine_ls_wR_factor_gt 0.1909
_refine_ls_wR_factor_ref 0.2239
_reflns_number_gt 4631
_reflns_number_total 7433
_reflns_threshold_expression 'I > 2\s(I)'
_cod_data_source_file c4sc01025f2.cif
_cod_data_source_block L4
_cod_depositor_comments 'Adding full bibliography for 1516783--1516791.cif.'
_cod_database_code 1516789

loop_
_symmetry_equiv_pos_as_xyz
'x, y, z'
'-x, y, -z+1/2'
'x+1/2, y+1/2, z'
'-x+1/2, y+1/2, -z+1/2'
'-x, -y, -z'
'x, -y, z-1/2'
'-x+1/2, -y+1/2, -z'
'x+1/2, -y+1/2, z-1/2'

loop_
_atom_site_label
_atom_site_type_symbol
_atom_site_fract_x
_atom_site_fract_y
_atom_site_fract_z
_atom_site_U_iso_or_equiv
_atom_site_adp_type
_atom_site_occupancy
_atom_site_symmetry_multiplicity
_atom_site_calc_flag
_atom_site_refinement_flags
O1 O 0.03178(7) 1.1930(3) 0.03385(9) 0.0698(6) Uani 1 1 d .
O2 O 0.19152(8) 0.0266(2) 0.09638(9) 0.0718(6) Uani 1 1 d .
O3 O 0.14900(9) 2.4689(4) -0.28745(11) 0.0946(8) Uani 1 1 d .
O4 O 0.33641(8) -0.1810(3) -0.04161(10) 0.0819(7) Uani 1 1 d .
N1 N 0.00458(9) 0.8852(4) 0.11801(11) 0.0740(8) Uani 1 1 d .
N2 N 0.06118(9) 0.5358(3) 0.11570(10) 0.0672(7) Uani 1 1 d .
N3 N 0.10319(10) 0.1776(3) 0.15819(11) 0.0769(8) Uani 1 1 d .
N4 N 0.10404(9) 1.4085(4) -0.10419(11) 0.0742(8) Uani 1 1 d .
N5 N 0.08838(10) 1.8065(3) -0.11511(11) 0.0764(8) Uani 1 1 d .
C1 C 0.00413(11) 1.0221(4) 0.09720(14) 0.0737(9) Uani 1 1 d .
H1 H -0.0138 1.0965 0.1094 0.088 Uiso 1 1 calc R
C2 C 0.02910(10) 1.0577(4) 0.05847(13) 0.0661(8) Uani 1 1 d .
C3 C 0.05570(11) 0.9523(4) 0.03851(13) 0.0665(8) Uani 1 1 d .
C4 C 0.05625(11) 0.8090(4) 0.06057(12) 0.0692(9) Uani 1 1 d .
H4 H 0.0738 0.7328 0.0487 0.083 Uiso 1 1 calc R
C5 C 0.03085(10) 0.7799(4) 0.10003(13) 0.0681(9) Uani 1 1 d .
C6 C 0.03045(11) 0.6302(4) 0.12555(12) 0.0682(9) Uani 1 1 d .
C7 C 0.00040(11) 0.5921(5) 0.15860(14) 0.0767(10) Uani 1 1 d .
H7 H -0.0210 0.6608 0.1650 0.092 Uiso 1 1 calc R
C8 C 0.00214(12) 0.4512(5) 0.18223(14) 0.0809(10) Uani 1 1 d .
H8 H -0.0185 0.4215 0.2044 0.097 Uiso 1 1 calc R
C9 C 0.03395(12) 0.3553(5) 0.17312(14) 0.0783(10) Uani 1 1 d .
H9 H 0.0361 0.2597 0.1896 0.094 Uiso 1 1 calc R
C10 C 0.06295(11) 0.4008(4) 0.13930(12) 0.0665(8) Uani 1 1 d .
C11 C 0.09778(11) 0.3026(4) 0.12786(12) 0.0657(8) Uani 1 1 d .
C12 C 0.12226(10) 0.3362(4) 0.08780(12) 0.0638(8) Uani 1 1 d .
H12 H 0.1174 0.4238 0.0672 0.077 Uiso 1 1 calc R
C13 C 0.15445(11) 0.2379(4) 0.07839(12) 0.0626(8) Uani 1 1 d .
C14 C 0.15922(11) 0.1128(4) 0.11048(12) 0.0647(8) Uani 1 1 d .
C15 C 0.13418(13) 0.0849(4) 0.14965(14) 0.0774(10) Uani 1 1 d .
H15 H 0.1389 -0.0013 0.1710 0.093 Uiso 1 1 calc R
C16 C 0.07538(11) 1.0295(4) -0.00089(13) 0.0700(9) Uani 1 1 d .
H16 H 0.0951 0.9884 -0.0223 0.084 Uiso 1 1 calc R
C17 C 0.06081(10) 1.1736(4) -0.00241(12) 0.0675(9) Uani 1 1 d .
C18 C 0.06931(11) 1.3037(4) -0.03303(13) 0.0665(8) Uani 1 1 d .
C19 C 0.05286(11) 1.4456(4) -0.02396(13) 0.0711(9) Uani 1 1 d .
H19 H 0.0355 1.4597 0.0037 0.085 Uiso 1 1 calc R
C20 C 0.06178(11) 1.5644(4) -0.05504(12) 0.0697(9) Uani 1 1 d .
H20 H 0.0506 1.6612 -0.0490 0.084 Uiso 1 1 calc R
C21 C 0.08724(10) 1.5432(4) -0.09553(12) 0.0662(9) Uani 1 1 d .
C22 C 0.09534(11) 1.2963(4) -0.07367(14) 0.0751(10) Uani 1 1 d .
H22 H 0.1079 1.2019 -0.0798 0.090 Uiso 1 1 calc R
C23 C 0.09716(11) 1.6672(4) -0.13024(12) 0.0685(9) Uani 1 1 d .
C24 C 0.11412(13) 1.6418(5) -0.17756(14) 0.0865(12) Uani 1 1 d .
H24 H 0.1195 1.5420 -0.1886 0.104 Uiso 1 1 calc R
C25 C 0.12292(13) 1.7626(5) -0.20792(14) 0.0903(13) Uani 1 1 d .
H25 H 0.1337 1.7455 -0.2406 0.108 Uiso 1 1 calc R
C26 C 0.11648(11) 1.9083(5) -0.19201(13) 0.0720(9) Uani 1 1 d .
C27 C 0.09786(12) 1.9208(5) -0.14536(14) 0.0788(10) Uani 1 1 d .
H27 H 0.0914 2.0195 -0.1342 0.095 Uiso 1 1 calc R
C28 C 0.12675(11) 2.0489(5) -0.22052(13) 0.0742(10) Uani 1 1 d .
C29 C 0.09510(12) 2.1381(4) -0.24337(13) 0.0720(9) Uani 1 1 d .
C30 C 0.10452(12) 2.2754(5) -0.26552(14) 0.0773(10) Uani 1 1 d .
H30 H 0.0830 2.3360 -0.2808 0.093 Uiso 1 1 calc R
C31 C 0.14376(13) 2.3246(5) -0.26570(14) 0.0818(11) Uani 1 1 d .
C32 C 0.17521(13) 2.2394(6) -0.24553(15) 0.0880(12) Uani 1 1 d .
H32 H 0.2027 2.2735 -0.2471 0.106 Uiso 1 1 calc R
C33 C 0.16700(13) 2.0977(6) -0.22188(15) 0.0923(13) Uani 1 1 d .
C34 C 0.05182(12) 2.0870(5) -0.24555(16) 0.0838(11) Uani 1 1 d .
H341 H 0.0500 1.9839 -0.2591 0.126 Uiso 1 1 calc R
H342 H 0.0350 2.1541 -0.2683 0.126 Uiso 1 1 calc R
H343 H 0.0418 2.0892 -0.2107 0.126 Uiso 1 1 calc R
C35 C 0.18908(14) 2.5239(6) -0.2865(2) 0.1106(16) Uani 1 1 d .
H351 H 0.2068 2.4486 -0.3014 0.166 Uiso 1 1 calc R
H352 H 0.1990 2.5446 -0.2506 0.166 Uiso 1 1 calc R
H353 H 0.1896 2.6171 -0.3068 0.166 Uiso 1 1 calc R
C36 C 0.20232(14) 2.0015(7) -0.2005(2) 0.131(2) Uani 1 1 d .
H361 H 0.2167 2.0536 -0.1713 0.196 Uiso 1 1 calc R
H362 H 0.2213 1.9835 -0.2276 0.196 Uiso 1 1 calc R
H363 H 0.1918 1.9048 -0.1887 0.196 Uiso 1 1 calc R
C37 C 0.18511(11) 0.2240(4) 0.04191(13) 0.0668(8) Uani 1 1 d .
H37 H 0.1898 0.2920 0.0145 0.080 Uiso 1 1 calc R
C38 C 0.20637(11) 0.0962(4) 0.05339(13) 0.0667(8) Uani 1 1 d .
C39 C 0.23966(11) 0.0197(3) 0.02876(13) 0.0648(8) Uani 1 1 d .
C40 C 0.23377(12) -0.0257(4) -0.02289(14) 0.0699(9) Uani 1 1 d .
C41 C 0.26585(11) -0.0938(4) -0.04691(14) 0.0709(9) Uani 1 1 d .
H41 H 0.2620 -0.1237 -0.0821 0.085 Uiso 1 1 calc R
C42 C 0.30305(11) -0.1183(4) -0.02039(14) 0.0695(9) Uani 1 1 d .
C43 C 0.30832(11) -0.0777(4) 0.03147(14) 0.0706(9) Uani 1 1 d .
H43 H 0.3338 -0.0979 0.0501 0.085 Uiso 1 1 calc R
C44 C 0.27745(12) -0.0090(4) 0.05641(14) 0.0707(9) Uani 1 1 d .
C45 C 0.19280(13) -0.0069(5) -0.05280(16) 0.0939(13) Uani 1 1 d .
H451 H 0.1707 -0.0221 -0.0295 0.141 Uiso 1 1 calc R
H452 H 0.1903 -0.0813 -0.0808 0.141 Uiso 1 1 calc R
H453 H 0.1908 0.0949 -0.0675 0.141 Uiso 1 1 calc R
C46 C 0.28445(13) 0.0392(5) 0.11258(15) 0.0892(12) Uani 1 1 d .
H461 H 0.2722 -0.0353 0.1349 0.134 Uiso 1 1 calc R
H462 H 0.2717 0.1377 0.1174 0.134 Uiso 1 1 calc R
H463 H 0.3140 0.0464 0.1217 0.134 Uiso 1 1 calc R
C47 C 0.33505(14) -0.1902(5) -0.09712(15) 0.0879(12) Uani 1 1 d .
H471 H 0.3285 -0.0908 -0.1120 0.132 Uiso 1 1 calc R
H472 H 0.3139 -0.2627 -0.1093 0.132 Uiso 1 1 calc R
H473 H 0.3618 -0.2233 -0.1080 0.132 Uiso 1 1 calc R

loop_
_atom_site_aniso_label
_atom_site_aniso_U_11
_atom_site_aniso_U_22
_atom_site_aniso_U_33
_atom_site_aniso_U_23
_atom_site_aniso_U_13
_atom_site_aniso_U_12
O1 0.0658(15) 0.0763(15) 0.0670(13) -0.0066(11) 0.0013(11) 0.0149(12)
O2 0.0889(17) 0.0600(13) 0.0678(13) 0.0090(11) 0.0150(12) 0.0093(12)
O3 0.094(2) 0.105(2) 0.0862(18) 0.0001(16) 0.0181(15) -0.0092(16)
O4 0.0845(18) 0.0792(16) 0.0832(16) -0.0002(13) 0.0152(14) 0.0140(13)
N1 0.0647(18) 0.088(2) 0.0690(17) -0.0088(15) 0.0026(14) 0.0134(15)
N2 0.0736(19) 0.0698(17) 0.0580(14) -0.0062(13) 0.0026(13) 0.0096(14)
N3 0.094(2) 0.0767(19) 0.0608(15) 0.0042(14) 0.0126(15) 0.0061(17)
N4 0.077(2) 0.0778(19) 0.0681(17) -0.0101(15) 0.0075(15) 0.0172(16)
N5 0.089(2) 0.0807(19) 0.0605(16) -0.0129(15) 0.0138(15) 0.0164(17)
C1 0.067(2) 0.075(2) 0.078(2) -0.0084(18) 0.0040(18) 0.0179(18)
C2 0.061(2) 0.075(2) 0.0613(18) -0.0077(16) -0.0028(15) 0.0094(17)
C3 0.065(2) 0.074(2) 0.0594(18) -0.0131(16) -0.0037(15) 0.0110(17)
C4 0.074(2) 0.076(2) 0.0572(17) -0.0090(16) 0.0045(16) 0.0147(18)
C5 0.063(2) 0.080(2) 0.0606(18) -0.0109(16) -0.0027(16) 0.0131(17)
C6 0.067(2) 0.083(2) 0.0544(17) -0.0070(16) -0.0018(16) 0.0042(18)
C7 0.069(2) 0.094(3) 0.066(2) -0.0105(19) -0.0032(18) 0.008(2)
C8 0.070(2) 0.105(3) 0.068(2) -0.002(2) 0.0053(18) -0.002(2)
C9 0.080(3) 0.089(3) 0.066(2) -0.0005(19) 0.0028(18) 0.003(2)
C10 0.073(2) 0.073(2) 0.0530(16) -0.0045(15) 0.0004(15) 0.0022(17)
C11 0.080(2) 0.0620(19) 0.0548(16) -0.0051(14) -0.0000(16) 0.0004(16)
C12 0.074(2) 0.0597(18) 0.0575(17) -0.0001(14) -0.0013(16) 0.0003(16)
C13 0.073(2) 0.0580(17) 0.0566(16) -0.0024(14) 0.0009(15) 0.0004(16)
C14 0.077(2) 0.0598(18) 0.0579(17) 0.0025(14) 0.0073(16) 0.0048(16)
C15 0.101(3) 0.068(2) 0.065(2) 0.0092(17) 0.0153(19) 0.012(2)
C16 0.075(2) 0.073(2) 0.0622(19) -0.0117(16) 0.0058(17) 0.0116(18)
C17 0.062(2) 0.081(2) 0.0578(17) -0.0154(16) -0.0025(15) 0.0129(17)
C18 0.065(2) 0.073(2) 0.0598(17) -0.0094(16) -0.0052(16) 0.0124(17)
C19 0.069(2) 0.087(2) 0.0570(17) -0.0090(17) 0.0012(16) 0.0224(18)
C20 0.076(2) 0.076(2) 0.0568(17) -0.0044(16) 0.0012(16) 0.0234(18)
C21 0.063(2) 0.080(2) 0.0552(16) -0.0115(16) -0.0022(15) 0.0192(17)
C22 0.077(2) 0.075(2) 0.073(2) -0.0150(18) 0.0069(18) 0.0175(19)
C23 0.065(2) 0.085(2) 0.0555(17) -0.0094(17) 0.0034(15) 0.0205(18)
C24 0.103(3) 0.094(3) 0.064(2) -0.008(2) 0.017(2) 0.037(2)
C25 0.104(3) 0.109(3) 0.061(2) 0.003(2) 0.025(2) 0.035(2)
C26 0.062(2) 0.098(3) 0.0564(17) -0.0067(18) 0.0037(15) 0.0206(19)
C27 0.094(3) 0.082(2) 0.0624(19) -0.0088(18) 0.0140(19) 0.009(2)
C28 0.062(2) 0.107(3) 0.0554(17) -0.0082(18) 0.0119(16) 0.004(2)
C29 0.075(2) 0.086(2) 0.0552(17) -0.0055(17) 0.0066(16) 0.0099(19)
C30 0.072(3) 0.097(3) 0.064(2) -0.0031(19) 0.0104(17) 0.005(2)
C31 0.073(3) 0.110(3) 0.063(2) -0.009(2) 0.0112(18) 0.007(2)
C32 0.067(2) 0.125(4) 0.073(2) -0.002(2) 0.0132(19) -0.004(2)
C33 0.075(3) 0.139(4) 0.063(2) -0.000(2) 0.0055(19) 0.016(3)
C34 0.074(3) 0.095(3) 0.083(2) 0.008(2) 0.009(2) 0.009(2)
C35 0.090(3) 0.139(4) 0.104(3) -0.009(3) 0.017(3) -0.023(3)
C36 0.077(3) 0.204(6) 0.112(4) 0.023(4) 0.013(3) 0.022(3)
C37 0.077(2) 0.0597(18) 0.0638(18) 0.0050(15) 0.0051(17) -0.0002(16)
C38 0.082(2) 0.0558(18) 0.0623(18) 0.0043(15) 0.0056(17) -0.0029(16)
C39 0.072(2) 0.0519(16) 0.071(2) 0.0033(15) 0.0088(17) 0.0011(15)
C40 0.080(2) 0.0607(19) 0.069(2) 0.0020(16) 0.0015(18) 0.0046(17)
C41 0.081(2) 0.0634(19) 0.068(2) -0.0037(16) 0.0063(18) 0.0055(18)
C42 0.079(2) 0.0565(18) 0.074(2) 0.0030(16) 0.0081(18) 0.0047(17)
C43 0.073(2) 0.0636(19) 0.075(2) 0.0064(17) 0.0005(18) 0.0031(17)
C44 0.082(2) 0.0614(19) 0.069(2) 0.0054(16) 0.0054(18) -0.0026(17)
C45 0.089(3) 0.114(3) 0.077(2) -0.016(2) -0.005(2) 0.023(2)
C46 0.090(3) 0.107(3) 0.071(2) -0.003(2) 0.001(2) 0.007(2)
C47 0.104(3) 0.082(3) 0.080(2) -0.011(2) 0.018(2) 0.005(2)

loop_
_atom_type_symbol
_atom_type_description
_atom_type_number_in_cell
_atom_type_scat_dispersion_real
_atom_type_scat_dispersion_imag
_atom_type_scat_source
C C 376 0.0181 0.0091
; International Tables for Crystallography (1992). 
Vol. C, Tables 4.2.6.8 and 6.1.1.4
;
H H 296 0.0000 0.0000
; International Tables for Crystallography (1992). 
Vol. C, Tables 4.2.6.8 and 6.1.1.4
;
N N 40 0.0311 0.0180
; International Tables for Crystallography (1992). 
Vol. C, Tables 4.2.6.8 and 6.1.1.4
;
O O 32 0.0492 0.0322
; International Tables for Crystallography (1992). 
Vol. C, Tables 4.2.6.8 and 6.1.1.4
;

loop_
_geom_angle_atom_site_label_1
_geom_angle_atom_site_label_2
_geom_angle_atom_site_label_3
_geom_angle
C2 O1 C17 105.9(3)
C14 O2 C38 106.3(2)
C35 O3 C31 116.6(4)
C42 O4 C47 116.8(3)
C1 N1 C5 118.4(3)
C10 N2 C6 118.7(3)
C15 N3 C11 118.5(3)
C22 N4 C21 117.9(3)
C27 N5 C23 118.1(3)
N1 C1 C2 121.1(3)
N1 C1 H1 119.5
C2 C1 H1 119.5
O1 C2 C1 127.2(3)
O1 C2 C3 110.8(3)
C1 C2 C3 122.0(3)
C4 C3 C2 116.8(3)
C4 C3 C16 137.9(3)
C2 C3 C16 105.3(3)
C5 C4 C3 118.8(3)
C5 C4 H4 120.6
C3 C4 H4 120.6
N1 C5 C4 122.9(3)
N1 C5 C6 115.8(3)
C4 C5 C6 121.3(3)
N2 C6 C7 122.2(3)
N2 C6 C5 116.4(3)
C7 C6 C5 121.4(3)
C6 C7 C8 118.7(4)
C6 C7 H7 120.6
C8 C7 H7 120.6
C9 C8 C7 119.4(4)
C9 C8 H8 120.3
C7 C8 H8 120.3
C8 C9 C10 118.8(4)
C8 C9 H9 120.6
C10 C9 H9 120.6
N2 C10 C9 122.3(3)
N2 C10 C11 116.4(3)
C9 C10 C11 121.3(3)
N3 C11 C12 123.2(3)
N3 C11 C10 115.9(3)
C12 C11 C10 120.9(3)
C11 C12 C13 118.3(3)
C11 C12 H12 120.9
C13 C12 H12 120.9
C14 C13 C12 116.8(3)
C14 C13 C37 105.7(3)
C12 C13 C37 137.5(3)
C15 C14 O2 127.2(3)
C15 C14 C13 122.6(3)
O2 C14 C13 110.2(3)
N3 C15 C14 120.6(3)
N3 C15 H15 119.7
C14 C15 H15 119.7
C17 C16 C3 107.5(3)
C17 C16 H16 126.3
C3 C16 H16 126.3
C16 C17 O1 110.4(3)
C16 C17 C18 133.5(3)
O1 C17 C18 116.0(3)
C19 C18 C22 115.4(3)
C19 C18 C17 122.8(3)
C22 C18 C17 121.8(3)
C20 C19 C18 119.8(3)
C20 C19 H19 120.1
C18 C19 H19 120.1
C19 C20 C21 119.9(3)
C19 C20 H20 120.0
C21 C20 H20 120.0
N4 C21 C20 121.2(3)
N4 C21 C23 117.1(3)
C20 C21 C23 121.7(3)
N4 C22 C18 125.7(3)
N4 C22 H22 117.1
C18 C22 H22 117.1
N5 C23 C24 120.9(4)
N5 C23 C21 117.0(3)
C24 C23 C21 122.1(3)
C25 C24 C23 119.1(4)
C25 C24 H24 120.4
C23 C24 H24 120.4
C24 C25 C26 121.4(3)
C24 C25 H25 119.3
C26 C25 H25 119.3
C25 C26 C27 114.7(4)
C25 C26 C28 126.2(3)
C27 C26 C28 119.0(3)
N5 C27 C26 125.6(4)
N5 C27 H27 117.2
C26 C27 H27 117.2
C33 C28 C29 119.1(4)
C33 C28 C26 121.1(4)
C29 C28 C26 119.7(3)
C30 C29 C28 119.5(4)
C30 C29 C34 119.3(3)
C28 C29 C34 121.2(4)
C31 C30 C29 121.3(4)
C31 C30 H30 119.4
C29 C30 H30 119.4
C32 C31 C30 120.9(4)
C32 C31 O3 123.5(4)
C30 C31 O3 115.6(4)
C31 C32 C33 119.8(4)
C31 C32 H32 120.1
C33 C32 H32 120.1
C28 C33 C32 119.3(4)
C28 C33 C36 121.1(5)
C32 C33 C36 119.6(4)
C29 C34 H341 109.5
C29 C34 H342 109.5
H341 C34 H342 109.5
C29 C34 H343 109.5
H341 C34 H343 109.5
H342 C34 H343 109.5
O3 C35 H351 109.5
O3 C35 H352 109.5
H351 C35 H352 109.5
O3 C35 H353 109.5
H351 C35 H353 109.5
H352 C35 H353 109.5
C33 C36 H361 109.5
C33 C36 H362 109.5
H361 C36 H362 109.5
C33 C36 H363 109.5
H361 C36 H363 109.5
H362 C36 H363 109.5
C38 C37 C13 107.5(3)
C38 C37 H37 126.3
C13 C37 H37 126.3
C37 C38 O2 110.3(3)
C37 C38 C39 132.8(3)
O2 C38 C39 116.9(3)
C40 C39 C44 119.7(3)
C40 C39 C38 119.4(3)
C44 C39 C38 120.9(3)
C41 C40 C39 119.5(3)
C41 C40 C45 119.2(3)
C39 C40 C45 121.4(3)
C42 C41 C40 120.9(3)
C42 C41 H41 119.6
C40 C41 H41 119.6
O4 C42 C41 124.4(3)
O4 C42 C43 116.1(3)
C41 C42 C43 119.4(3)
C44 C43 C42 121.3(3)
C44 C43 H43 119.3
C42 C43 H43 119.3
C43 C44 C39 119.1(3)
C43 C44 C46 120.3(3)
C39 C44 C46 120.5(3)
C40 C45 H451 109.5
C40 C45 H452 109.5
H451 C45 H452 109.5
C40 C45 H453 109.5
H451 C45 H453 109.5
H452 C45 H453 109.5
C44 C46 H461 109.5
C44 C46 H462 109.5
H461 C46 H462 109.5
C44 C46 H463 109.5
H461 C46 H463 109.5
H462 C46 H463 109.5
O4 C47 H471 109.5
O4 C47 H472 109.5
H471 C47 H472 109.5
O4 C47 H473 109.5
H471 C47 H473 109.5
H472 C47 H473 109.5

loop_
_geom_bond_atom_site_label_1
_geom_bond_atom_site_label_2
_geom_bond_distance
O1 C2 1.364(4)
O1 C17 1.387(4)
O2 C14 1.371(4)
O2 C38 1.387(4)
O3 C35 1.396(5)
O3 C31 1.413(5)
O4 C42 1.370(4)
O4 C47 1.436(4)
N1 C1 1.328(5)
N1 C5 1.370(4)
N2 C10 1.343(4)
N2 C6 1.344(4)
N3 C15 1.333(5)
N3 C11 1.364(4)
N4 C22 1.313(5)
N4 C21 1.340(4)
N5 C27 1.329(5)
N5 C23 1.333(4)
C1 C2 1.370(5)
C1 H1 0.9500
C2 C3 1.398(5)
C3 C4 1.393(5)
C3 C16 1.416(5)
C4 C5 1.381(5)
C4 H4 0.9500
C5 C6 1.484(5)
C6 C7 1.385(5)
C7 C8 1.390(5)
C7 H7 0.9500
C8 C9 1.375(5)
C8 H8 0.9500
C9 C10 1.390(5)
C9 H9 0.9500
C10 C11 1.478(5)
C11 C12 1.382(5)
C12 C13 1.400(5)
C12 H12 0.9500
C13 C14 1.389(4)
C13 C37 1.425(5)
C14 C15 1.366(5)
C15 H15 0.9500
C16 C17 1.364(5)
C16 H16 0.9500
C17 C18 1.437(5)
C18 C19 1.395(5)
C18 C22 1.396(5)
C19 C20 1.368(5)
C19 H19 0.9500
C20 C21 1.392(5)
C20 H20 0.9500
C21 C23 1.470(5)
C22 H22 0.9500
C23 C24 1.395(5)
C24 C25 1.370(6)
C24 H24 0.9500
C25 C26 1.376(5)
C25 H25 0.9500
C26 C27 1.391(5)
C26 C28 1.498(5)
C27 H27 0.9500
C28 C33 1.387(6)
C28 C29 1.402(5)
C29 C30 1.389(5)
C29 C34 1.482(5)
C30 C31 1.354(5)
C30 H30 0.9500
C31 C32 1.352(6)
C32 C33 1.431(6)
C32 H32 0.9500
C33 C36 1.511(6)
C34 H341 0.9800
C34 H342 0.9800
C34 H343 0.9800
C35 H351 0.9800
C35 H352 0.9800
C35 H353 0.9800
C36 H361 0.9800
C36 H362 0.9800
C36 H363 0.9800
C37 C38 1.352(5)
C37 H37 0.9500
C38 C39 1.462(5)
C39 C40 1.397(5)
C39 C44 1.409(5)
C40 C41 1.391(5)
C40 C45 1.511(5)
C41 C42 1.373(5)
C41 H41 0.9500
C42 C43 1.389(5)
C43 C44 1.375(5)
C43 H43 0.9500
C44 C46 1.518(5)
C45 H451 0.9800
C45 H452 0.9800
C45 H453 0.9800
C46 H461 0.9800
C46 H462 0.9800
C46 H463 0.9800
C47 H471 0.9800
C47 H472 0.9800
C47 H473 0.9800

loop_
_geom_torsion_atom_site_label_1
_geom_torsion_atom_site_label_2
_geom_torsion_atom_site_label_3
_geom_torsion_atom_site_label_4
_geom_torsion
C5 N1 C1 C2 0.3(5)
C17 O1 C2 C1 -179.5(3)
C17 O1 C2 C3 -0.3(4)
N1 C1 C2 O1 -179.9(3)
N1 C1 C2 C3 0.9(5)
O1 C2 C3 C4 179.5(3)
C1 C2 C3 C4 -1.2(5)
O1 C2 C3 C16 -0.4(4)
C1 C2 C3 C16 178.9(3)
C2 C3 C4 C5 0.2(5)
C16 C3 C4 C5 -179.9(4)
C1 N1 C5 C4 -1.3(5)
C1 N1 C5 C6 178.9(3)
C3 C4 C5 N1 1.0(5)
C3 C4 C5 C6 -179.2(3)
C10 N2 C6 C7 -0.8(5)
C10 N2 C6 C5 177.7(3)
N1 C5 C6 N2 -167.5(3)
C4 C5 C6 N2 12.6(5)
N1 C5 C6 C7 11.1(5)
C4 C5 C6 C7 -168.8(3)
N2 C6 C7 C8 -0.1(5)
C5 C6 C7 C8 -178.7(3)
C6 C7 C8 C9 1.4(5)
C7 C8 C9 C10 -1.7(5)
C6 N2 C10 C9 0.5(5)
C6 N2 C10 C11 -178.9(3)
C8 C9 C10 N2 0.7(5)
C8 C9 C10 C11 -179.9(3)
C15 N3 C11 C12 1.7(5)
C15 N3 C11 C10 -179.9(3)
N2 C10 C11 N3 169.6(3)
C9 C10 C11 N3 -9.9(5)
N2 C10 C11 C12 -12.0(5)
C9 C10 C11 C12 168.6(3)
N3 C11 C12 C13 -0.8(5)
C10 C11 C12 C13 -179.1(3)
C11 C12 C13 C14 0.0(5)
C11 C12 C13 C37 177.0(4)
C38 O2 C14 C15 177.4(4)
C38 O2 C14 C13 -2.1(4)
C12 C13 C14 C15 -0.2(5)
C37 C13 C14 C15 -178.0(3)
C12 C13 C14 O2 179.4(3)
C37 C13 C14 O2 1.5(4)
C11 N3 C15 C14 -1.7(6)
O2 C14 C15 N3 -178.4(3)
C13 C14 C15 N3 1.0(6)
C4 C3 C16 C17 -179.0(4)
C2 C3 C16 C17 0.9(4)
C3 C16 C17 O1 -1.1(4)
C3 C16 C17 C18 179.0(4)
C2 O1 C17 C16 0.9(4)
C2 O1 C17 C18 -179.2(3)
C16 C17 C18 C19 -173.8(4)
O1 C17 C18 C19 6.3(5)
C16 C17 C18 C22 5.2(6)
O1 C17 C18 C22 -174.7(3)
C22 C18 C19 C20 1.8(5)
C17 C18 C19 C20 -179.1(3)
C18 C19 C20 C21 -0.1(5)
C22 N4 C21 C20 0.8(5)
C22 N4 C21 C23 -179.7(3)
C19 C20 C21 N4 -1.4(5)
C19 C20 C21 C23 179.2(3)
C21 N4 C22 C18 1.2(6)
C19 C18 C22 N4 -2.5(5)
C17 C18 C22 N4 178.4(3)
C27 N5 C23 C24 -2.8(6)
C27 N5 C23 C21 178.6(3)
N4 C21 C23 N5 -165.3(3)
C20 C21 C23 N5 14.1(5)
N4 C21 C23 C24 16.1(5)
C20 C21 C23 C24 -164.4(4)
N5 C23 C24 C25 2.0(6)
C21 C23 C24 C25 -179.5(4)
C23 C24 C25 C26 1.9(7)
C24 C25 C26 C27 -4.5(6)
C24 C25 C26 C28 176.9(4)
C23 N5 C27 C26 -0.2(6)
C25 C26 C27 N5 3.8(6)
C28 C26 C27 N5 -177.5(4)
C25 C26 C28 C33 -74.7(5)
C27 C26 C28 C33 106.7(4)
C25 C26 C28 C29 109.5(4)
C27 C26 C28 C29 -69.0(5)
C33 C28 C29 C30 -1.9(5)
C26 C28 C29 C30 174.0(3)
C33 C28 C29 C34 176.5(3)
C26 C28 C29 C34 -7.6(5)
C28 C29 C30 C31 0.3(5)
C34 C29 C30 C31 -178.2(3)
C29 C30 C31 C32 1.9(6)
C29 C30 C31 O3 -177.4(3)
C35 O3 C31 C32 -1.3(5)
C35 O3 C31 C30 178.0(4)
C30 C31 C32 C33 -2.4(6)
O3 C31 C32 C33 176.8(3)
C29 C28 C33 C32 1.4(5)
C26 C28 C33 C32 -174.4(3)
C29 C28 C33 C36 -176.5(4)
C26 C28 C33 C36 7.7(6)
C31 C32 C33 C28 0.7(6)
C31 C32 C33 C36 178.7(4)
C14 C13 C37 C38 -0.3(4)
C12 C13 C37 C38 -177.5(4)
C13 C37 C38 O2 -1.0(4)
C13 C37 C38 C39 176.7(4)
C14 O2 C38 C37 1.9(4)
C14 O2 C38 C39 -176.2(3)
C37 C38 C39 C40 -58.1(5)
O2 C38 C39 C40 119.5(3)
C37 C38 C39 C44 122.1(4)
O2 C38 C39 C44 -60.3(4)
C44 C39 C40 C41 -2.4(5)
C38 C39 C40 C41 177.8(3)
C44 C39 C40 C45 175.7(3)
C38 C39 C40 C45 -4.1(5)
C39 C40 C41 C42 0.7(5)
C45 C40 C41 C42 -177.4(3)
C47 O4 C42 C41 14.3(5)
C47 O4 C42 C43 -165.5(3)
C40 C41 C42 O4 -178.3(3)
C40 C41 C42 C43 1.6(5)
O4 C42 C43 C44 177.7(3)
C41 C42 C43 C44 -2.2(5)
C42 C43 C44 C39 0.5(5)
C42 C43 C44 C46 -177.8(3)
C40 C39 C44 C43 1.8(5)
C38 C39 C44 C43 -178.4(3)
C40 C39 C44 C46 -179.9(3)
C38 C39 C44 C46 -0.1(5)
